data_7035387
loop_
_publ_author_name
'Vats, Balgovind'
'Kannan, S.'
'Sundararajan, Mahesh'
'Kumar, Mukesh'
'Drew, M. G. B.'

_publ_section_title
;
 Synthesis, structural and theoretical studies of dithiodiglycolamide
 compounds of palladium(ii).
;
_journal_issue 26
_journal_name_full 'Dalton transactions (Cambridge, England : 2003)'
_journal_page_first 11867
_journal_page_last 11876
_journal_paper_doi 10.1039/c4dt03814b
_journal_volume 44
_journal_year 2015
_chemical_formula_sum 'C22 H44 Br2 N2 O2 Pd S2'
_chemical_formula_weight 698.93
_chemical_name_systematic
;
 ?
;
_space_group_IT_number 2
_symmetry_cell_setting triclinic
_symmetry_space_group_name_Hall '-P 1'
_symmetry_space_group_name_H-M 'P -1'
_atom_sites_solution_hydrogens geom
_atom_sites_solution_primary direct
_atom_sites_solution_secondary difmap
_audit_creation_method SHELXL-97
_audit_update_record
;
2014-06-24 deposited with the CCDC.
2015-05-12 downloaded from the CCDC.
;
_cell_angle_alpha 93.601(9)
_cell_angle_beta 106.481(10)
_cell_angle_gamma 92.090(8)
_cell_formula_units_Z 2
_cell_length_a 10.9113(11)
_cell_length_b 11.2873(10)
_cell_length_c 12.6881(16)
_cell_measurement_reflns_used 10485
_cell_measurement_temperature 150(2)
_cell_measurement_theta_max 30.00
_cell_measurement_theta_min 3.36
_cell_volume 1493.1(3)
_computing_cell_refinement 'Crysalis, Oxford Diffraction'
_computing_data_collection 'Crysalis, Oxford Diffraction'
_computing_data_reduction 'Crysalis, Oxford Diffraction'
_computing_molecular_graphics PLATON(Spek,2004)
_computing_structure_refinement 'SHELXL-97 (Sheldrick, 1997)'
_computing_structure_solution 'SHELXS-97 (Sheldrick, 1997)'
_diffrn_ambient_temperature 150(2)
_diffrn_measured_fraction_theta_full 0.957
_diffrn_measured_fraction_theta_max 0.957
_diffrn_measurement_device 'Oxford Diffaction X-Calibur System'
_diffrn_measurement_method '321 frames, counting time 10 s.'
_diffrn_radiation_monochromator graphite
_diffrn_radiation_source 'fine-focus sealed tube'
_diffrn_radiation_type MoK\a
_diffrn_radiation_wavelength 0.71073
_diffrn_reflns_av_R_equivalents 0.0879
_diffrn_reflns_av_sigmaI/netI 0.1349
_diffrn_reflns_limit_h_max 15
_diffrn_reflns_limit_h_min -7
_diffrn_reflns_limit_k_max 15
_diffrn_reflns_limit_k_min -15
_diffrn_reflns_limit_l_max 16
_diffrn_reflns_limit_l_min -17
_diffrn_reflns_number 10485
_diffrn_reflns_theta_full 30.00
_diffrn_reflns_theta_max 30.00
_diffrn_reflns_theta_min 3.36
_diffrn_standards_decay_% n/a
_diffrn_standards_interval_count n/a
_diffrn_standards_interval_time n/a
_diffrn_standards_number n/a
_exptl_absorpt_coefficient_mu 3.457
_exptl_absorpt_correction_T_max 1.000
_exptl_absorpt_correction_T_min 0.793
_exptl_absorpt_correction_type empirical
_exptl_absorpt_process_details 'ABSPACK, Oxford Diffraction Ltd'
_exptl_crystal_colour black
_exptl_crystal_density_diffrn 1.555
_exptl_crystal_density_method 'not measured'
_exptl_crystal_description block
_exptl_crystal_F_000 708
_exptl_crystal_size_max 0.18
_exptl_crystal_size_mid 0.18
_exptl_crystal_size_min 0.16
_refine_diff_density_max 2.503
_refine_diff_density_min -1.540
_refine_diff_density_rms 0.185
_refine_ls_extinction_method none
_refine_ls_goodness_of_fit_ref 0.952
_refine_ls_hydrogen_treatment constr
_refine_ls_matrix_type full
_refine_ls_number_parameters 288
_refine_ls_number_reflns 8328
_refine_ls_number_restraints 0
_refine_ls_restrained_S_all 0.952
_refine_ls_R_factor_all 0.1344
_refine_ls_R_factor_gt 0.0699
_refine_ls_shift/su_max 0.000
_refine_ls_shift/su_mean 0.000
_refine_ls_structure_factor_coef Fsqd
_refine_ls_weighting_details 'calc w=1/[\s^2^(Fo^2^)+(0.0794P)^2^+0.0000P] where P=(Fo^2^+2Fc^2^)/3'
_refine_ls_weighting_scheme calc
_refine_ls_wR_factor_gt 0.1583
_refine_ls_wR_factor_ref 0.1974
_reflns_number_gt 4689
_reflns_number_total 8328
_reflns_threshold_expression >2sigma(I)
_cod_data_source_file c4dt03814b3.cif
_cod_data_source_block shelxl
_cod_depositor_comments 'Adding full bibliography for 7035386--7035388.cif.'
_cod_original_sg_symbol_H-M P-1
_cod_database_code 7035387

loop_
_symmetry_equiv_pos_as_xyz
'x, y, z'
'-x, -y, -z'

loop_
_atom_site_label
_atom_site_type_symbol
_atom_site_fract_x
_atom_site_fract_y
_atom_site_fract_z
_atom_site_U_iso_or_equiv
_atom_site_adp_type
_atom_site_occupancy
_atom_site_symmetry_multiplicity
_atom_site_calc_flag
_atom_site_refinement_flags
Pd1 Pd 0.56294(4) 0.44364(5) 0.38520(4) 0.03066(15) Uani 1 1 d .
Br1 Br 0.41182(8) 0.27108(8) 0.34213(7) 0.0543(3) Uani 1 1 d .
Br2 Br 0.43862(7) 0.54550(8) 0.23062(6) 0.0480(2) Uani 1 1 d .
S11 S 0.70976(15) 0.60018(16) 0.43130(14) 0.0335(4) Uani 1 1 d .
S14 S 0.68331(16) 0.34825(16) 0.52785(15) 0.0372(4) Uani 1 1 d .
C12 C 0.8476(6) 0.5418(7) 0.5303(6) 0.0408(17) Uani 1 1 d .
H12A H 0.8980 0.4985 0.4906 0.049 Uiso 1 1 calc R
H12B H 0.9014 0.6074 0.5748 0.049 Uiso 1 1 calc R
C13 C 0.8044(7) 0.4606(6) 0.6039(6) 0.0382(16) Uani 1 1 d .
H13A H 0.7704 0.5077 0.6546 0.046 Uiso 1 1 calc R
H13B H 0.8777 0.4217 0.6472 0.046 Uiso 1 1 calc R
C15 C 0.7713(7) 0.2581(6) 0.4552(6) 0.0416(17) Uani 1 1 d .
H15A H 0.7114 0.2112 0.3944 0.050 Uiso 1 1 calc R
H15B H 0.8237 0.3096 0.4249 0.050 Uiso 1 1 calc R
C16 C 0.8566(7) 0.1754(7) 0.5301(6) 0.0441(18) Uani 1 1 d .
N17 N 0.8107(5) 0.0653(5) 0.5367(5) 0.0421(15) Uani 1 1 d .
C21 C 0.7742(6) 0.6250(6) 0.3174(6) 0.0347(15) Uani 1 1 d .
H21A H 0.7131 0.6682 0.2647 0.042 Uiso 1 1 calc R
H21B H 0.8517 0.6760 0.3452 0.042 Uiso 1 1 calc R
C22 C 0.8056(6) 0.5146(6) 0.2558(6) 0.0355(15) Uani 1 1 d .
C24 C 0.7083(7) 0.6065(7) 0.0794(6) 0.0483(19) Uani 1 1 d .
H24A H 0.6428 0.6370 0.1102 0.058 Uiso 1 1 calc R
H24B H 0.6662 0.5737 0.0048 0.058 Uiso 1 1 calc R
C25 C 0.7995(9) 0.7085(8) 0.0748(7) 0.064(2) Uani 1 1 d .
H25 H 0.8373 0.7435 0.1503 0.076 Uiso 1 1 calc R
C26 C 0.7238(13) 0.8057(10) 0.0063(9) 0.096(4) Uani 1 1 d .
H26A H 0.7820 0.8703 0.0031 0.145 Uiso 1 1 calc R
H26B H 0.6615 0.8344 0.0406 0.145 Uiso 1 1 calc R
H26C H 0.6811 0.7723 -0.0670 0.145 Uiso 1 1 calc R
C27 C 0.9072(12) 0.6702(13) 0.0308(11) 0.117(5) Uani 1 1 d .
H27A H 0.9632 0.7380 0.0315 0.175 Uiso 1 1 calc R
H27B H 0.8729 0.6356 -0.0434 0.175 Uiso 1 1 calc R
H27C H 0.9542 0.6125 0.0761 0.175 Uiso 1 1 calc R
C31 C 0.7964(8) 0.4060(7) 0.0839(6) 0.0450(18) Uani 1 1 d .
H31A H 0.8685 0.3687 0.1309 0.054 Uiso 1 1 calc R
H31B H 0.8210 0.4305 0.0205 0.054 Uiso 1 1 calc R
C32 C 0.6834(9) 0.3152(9) 0.0448(7) 0.064(2) Uani 1 1 d .
H32 H 0.6115 0.3558 -0.0005 0.077 Uiso 1 1 calc R
C33 C 0.6428(12) 0.2697(11) 0.1343(10) 0.110(5) Uani 1 1 d .
H33A H 0.7050 0.2178 0.1731 0.165 Uiso 1 1 calc R
H33B H 0.5615 0.2263 0.1052 0.165 Uiso 1 1 calc R
H33C H 0.6348 0.3347 0.1840 0.165 Uiso 1 1 calc R
C34 C 0.7173(12) 0.2194(10) -0.0299(9) 0.093(4) Uani 1 1 d .
H34A H 0.6443 0.1653 -0.0614 0.139 Uiso 1 1 calc R
H34B H 0.7869 0.1769 0.0122 0.139 Uiso 1 1 calc R
H34C H 0.7422 0.2555 -0.0878 0.139 Uiso 1 1 calc R
C41 C 0.6785(7) 0.0188(7) 0.4807(7) 0.0452(18) Uani 1 1 d .
H41A H 0.6263 0.0845 0.4541 0.054 Uiso 1 1 calc R
H41B H 0.6434 -0.0185 0.5335 0.054 Uiso 1 1 calc R
C42 C 0.6707(8) -0.0743(7) 0.3811(7) 0.055(2) Uani 1 1 d .
H42 H 0.7269 -0.1386 0.4070 0.066 Uiso 1 1 calc R
C43 C 0.7098(11) -0.0181(11) 0.2917(8) 0.099(4) Uani 1 1 d .
H43A H 0.6534 0.0436 0.2649 0.149 Uiso 1 1 calc R
H43B H 0.7051 -0.0771 0.2326 0.149 Uiso 1 1 calc R
H43C H 0.7959 0.0153 0.3201 0.149 Uiso 1 1 calc R
C44 C 0.5330(9) -0.1240(9) 0.3410(9) 0.084(3) Uani 1 1 d .
H44A H 0.4765 -0.0598 0.3325 0.125 Uiso 1 1 calc R
H44B H 0.5163 -0.1749 0.3938 0.125 Uiso 1 1 calc R
H44C H 0.5191 -0.1689 0.2714 0.125 Uiso 1 1 calc R
C51 C 0.8963(8) -0.0219(7) 0.6000(7) 0.053(2) Uani 1 1 d .
H51A H 0.8845 -0.0965 0.5550 0.064 Uiso 1 1 calc R
H51B H 0.9845 0.0073 0.6132 0.064 Uiso 1 1 calc R
C52 C 0.8746(11) -0.0453(11) 0.7075(9) 0.080(3) Uani 1 1 d .
H52 H 0.7898 -0.0867 0.6879 0.096 Uiso 1 1 calc R
C53 C 0.9624(12) -0.1315(13) 0.7651(11) 0.124(5) Uani 1 1 d .
H53A H 1.0370 -0.0899 0.8144 0.185 Uiso 1 1 calc R
H53B H 0.9873 -0.1825 0.7122 0.185 Uiso 1 1 calc R
H53C H 0.9202 -0.1786 0.8063 0.185 Uiso 1 1 calc R
C54 C 0.8671(17) 0.0525(17) 0.7804(11) 0.164(8) Uani 1 1 d .
H54A H 0.8297 0.0257 0.8353 0.246 Uiso 1 1 calc R
H54B H 0.8149 0.1105 0.7397 0.246 Uiso 1 1 calc R
H54C H 0.9514 0.0876 0.8155 0.246 Uiso 1 1 calc R
N23 N 0.7689(5) 0.5110(5) 0.1444(5) 0.0383(14) Uani 1 1 d .
O16 O 0.9652(5) 0.2128(6) 0.5790(5) 0.0689(18) Uani 1 1 d .
O22 O 0.8660(5) 0.4401(5) 0.3087(4) 0.0490(13) Uani 1 1 d .

loop_
_atom_site_aniso_label
_atom_site_aniso_U_11
_atom_site_aniso_U_22
_atom_site_aniso_U_33
_atom_site_aniso_U_23
_atom_site_aniso_U_13
_atom_site_aniso_U_12
Pd1 0.0243(2) 0.0334(3) 0.0340(3) 0.0007(2) 0.00844(19) 0.0010(2)
Br1 0.0467(4) 0.0512(5) 0.0607(5) -0.0003(4) 0.0118(4) -0.0165(4)
Br2 0.0408(4) 0.0593(6) 0.0408(4) 0.0102(4) 0.0049(3) 0.0065(4)
S11 0.0335(8) 0.0314(9) 0.0347(9) -0.0009(7) 0.0095(7) 0.0006(7)
S14 0.0382(9) 0.0331(10) 0.0409(10) 0.0043(8) 0.0118(8) 0.0045(8)
C12 0.030(3) 0.053(5) 0.033(4) -0.007(3) 0.003(3) -0.008(3)
C13 0.039(4) 0.035(4) 0.039(4) 0.002(3) 0.008(3) 0.010(3)
C15 0.049(4) 0.031(4) 0.044(4) 0.000(3) 0.014(3) 0.002(3)
C16 0.035(4) 0.048(5) 0.048(5) -0.003(4) 0.012(3) 0.000(3)
N17 0.037(3) 0.028(3) 0.059(4) -0.002(3) 0.010(3) 0.003(3)
C21 0.036(3) 0.029(4) 0.040(4) 0.001(3) 0.013(3) 0.000(3)
C22 0.031(3) 0.037(4) 0.041(4) -0.005(3) 0.016(3) -0.002(3)
C24 0.051(4) 0.057(5) 0.036(4) 0.006(4) 0.011(3) 0.008(4)
C25 0.078(6) 0.067(6) 0.051(5) 0.007(5) 0.027(5) -0.005(5)
C26 0.153(11) 0.067(8) 0.074(7) 0.023(6) 0.034(8) 0.026(8)
C27 0.115(10) 0.142(13) 0.122(11) 0.032(9) 0.079(9) -0.019(9)
C31 0.064(5) 0.037(4) 0.042(4) 0.000(3) 0.024(4) 0.021(4)
C32 0.079(6) 0.064(6) 0.043(5) -0.007(4) 0.010(4) 0.003(5)
C33 0.121(10) 0.102(10) 0.106(10) -0.025(8) 0.044(8) -0.060(8)
C34 0.125(10) 0.069(8) 0.080(8) -0.027(6) 0.029(7) 0.009(7)
C41 0.041(4) 0.032(4) 0.063(5) 0.003(4) 0.017(4) 0.004(3)
C42 0.064(5) 0.024(4) 0.071(6) -0.015(4) 0.010(4) 0.005(4)
C43 0.105(8) 0.129(11) 0.068(7) -0.036(7) 0.046(6) -0.046(8)
C44 0.079(7) 0.051(6) 0.109(9) -0.026(6) 0.018(6) -0.015(5)
C51 0.053(5) 0.044(5) 0.061(5) 0.021(4) 0.007(4) 0.021(4)
C52 0.082(7) 0.097(9) 0.071(7) 0.040(7) 0.026(6) 0.030(7)
C53 0.116(10) 0.167(15) 0.095(9) 0.078(10) 0.026(8) 0.022(10)
C54 0.226(19) 0.21(2) 0.060(9) 0.018(10) 0.038(10) 0.077(16)
N23 0.041(3) 0.038(3) 0.039(3) 0.003(3) 0.016(3) 0.008(3)
O16 0.045(3) 0.054(4) 0.094(5) 0.009(3) -0.002(3) -0.004(3)
O22 0.055(3) 0.049(3) 0.041(3) 0.005(3) 0.008(3) 0.022(3)

loop_
_atom_type_symbol
_atom_type_description
_atom_type_scat_dispersion_real
_atom_type_scat_dispersion_imag
_atom_type_scat_source
C C 0.0033 0.0016 'International Tables Vol C Tables 4.2.6.8 and 6.1.1.4'
H H 0.0000 0.0000 'International Tables Vol C Tables 4.2.6.8 and 6.1.1.4'
N N 0.0061 0.0033 'International Tables Vol C Tables 4.2.6.8 and 6.1.1.4'
O O 0.0106 0.0060 'International Tables Vol C Tables 4.2.6.8 and 6.1.1.4'
S S 0.1246 0.1234 'International Tables Vol C Tables 4.2.6.8 and 6.1.1.4'
Pd Pd -0.9988 1.0072 'International Tables Vol C Tables 4.2.6.8 and 6.1.1.4'
Br Br -0.2901 2.4595 'International Tables Vol C Tables 4.2.6.8 and 6.1.1.4'

loop_
_geom_angle_atom_site_label_1
_geom_angle_atom_site_label_2
_geom_angle_atom_site_label_3
_geom_angle
S14 Pd1 S11 89.59(6)
S14 Pd1 Br2 178.57(5)
S11 Pd1 Br2 89.76(5)
S14 Pd1 Br1 87.87(5)
S11 Pd1 Br1 177.45(5)
Br2 Pd1 Br1 92.78(3)
C21 S11 C12 101.4(3)
C21 S11 Pd1 110.0(2)
C12 S11 Pd1 103.6(2)
C15 S14 C13 102.1(3)
C15 S14 Pd1 99.5(2)
C13 S14 Pd1 103.9(2)
C13 C12 S11 111.0(5)
C13 C12 H12A 109.4
S11 C12 H12A 109.4
C13 C12 H12B 109.4
S11 C12 H12B 109.4
H12A C12 H12B 108.0
C12 C13 S14 112.8(5)
C12 C13 H13A 109.0
S14 C13 H13A 109.0
C12 C13 H13B 109.0
S14 C13 H13B 109.0
H13A C13 H13B 107.8
C16 C15 S14 112.0(5)
C16 C15 H15A 109.2
S14 C15 H15A 109.2
C16 C15 H15B 109.2
S14 C15 H15B 109.2
H15A C15 H15B 107.9
O16 C16 N17 123.4(8)
O16 C16 C15 117.5(7)
N17 C16 C15 119.1(6)
C16 N17 C41 124.6(6)
C16 N17 C51 120.2(6)
C41 N17 C51 115.1(6)
C22 C21 S11 116.7(5)
C22 C21 H21A 108.1
S11 C21 H21A 108.1
C22 C21 H21B 108.1
S11 C21 H21B 108.1
H21A C21 H21B 107.3
O22 C22 N23 124.5(7)
O22 C22 C21 118.6(6)
N23 C22 C21 116.8(6)
N23 C24 C25 114.3(6)
N23 C24 H24A 108.7
C25 C24 H24A 108.7
N23 C24 H24B 108.7
C25 C24 H24B 108.7
H24A C24 H24B 107.6
C27 C25 C24 113.0(9)
C27 C25 C26 111.2(8)
C24 C25 C26 109.5(8)
C27 C25 H25 107.6
C24 C25 H25 107.6
C26 C25 H25 107.6
C25 C26 H26A 109.5
C25 C26 H26B 109.5
H26A C26 H26B 109.5
C25 C26 H26C 109.5
H26A C26 H26C 109.5
H26B C26 H26C 109.5
C25 C27 H27A 109.5
C25 C27 H27B 109.5
H27A C27 H27B 109.5
C25 C27 H27C 109.5
H27A C27 H27C 109.5
H27B C27 H27C 109.5
N23 C31 C32 113.1(6)
N23 C31 H31A 109.0
C32 C31 H31A 109.0
N23 C31 H31B 109.0
C32 C31 H31B 109.0
H31A C31 H31B 107.8
C33 C32 C34 113.8(10)
C33 C32 C31 113.1(8)
C34 C32 C31 108.0(8)
C33 C32 H32 107.2
C34 C32 H32 107.2
C31 C32 H32 107.2
C32 C33 H33A 109.5
C32 C33 H33B 109.5
H33A C33 H33B 109.5
C32 C33 H33C 109.5
H33A C33 H33C 109.5
H33B C33 H33C 109.5
C32 C34 H34A 109.5
C32 C34 H34B 109.5
H34A C34 H34B 109.5
C32 C34 H34C 109.5
H34A C34 H34C 109.5
H34B C34 H34C 109.5
N17 C41 C42 112.6(6)
N17 C41 H41A 109.1
C42 C41 H41A 109.1
N17 C41 H41B 109.1
C42 C41 H41B 109.1
H41A C41 H41B 107.8
C43 C42 C44 111.2(9)
C43 C42 C41 111.3(7)
C44 C42 C41 106.3(7)
C43 C42 H42 109.3
C44 C42 H42 109.3
C41 C42 H42 109.3
C42 C43 H43A 109.5
C42 C43 H43B 109.5
H43A C43 H43B 109.5
C42 C43 H43C 109.5
H43A C43 H43C 109.5
H43B C43 H43C 109.5
C42 C44 H44A 109.5
C42 C44 H44B 109.5
H44A C44 H44B 109.5
C42 C44 H44C 109.5
H44A C44 H44C 109.5
H44B C44 H44C 109.5
C52 C51 N17 114.6(7)
C52 C51 H51A 108.6
N17 C51 H51A 108.6
C52 C51 H51B 108.6
N17 C51 H51B 108.6
H51A C51 H51B 107.6
C54 C52 C53 111.1(12)
C54 C52 C51 118.8(11)
C53 C52 C51 111.6(9)
C54 C52 H52 104.7
C53 C52 H52 104.7
C51 C52 H52 104.7
C52 C53 H53A 109.5
C52 C53 H53B 109.5
H53A C53 H53B 109.5
C52 C53 H53C 109.5
H53A C53 H53C 109.5
H53B C53 H53C 109.5
C52 C54 H54A 109.5
C52 C54 H54B 109.5
H54A C54 H54B 109.5
C52 C54 H54C 109.5
H54A C54 H54C 109.5
H54B C54 H54C 109.5
C22 N23 C31 117.8(6)
C22 N23 C24 125.2(6)
C31 N23 C24 117.0(6)

loop_
_geom_bond_atom_site_label_1
_geom_bond_atom_site_label_2
_geom_bond_distance
Pd1 S14 2.2715(18)
Pd1 S11 2.2721(17)
Pd1 Br2 2.4282(9)
Pd1 Br1 2.4356(9)
S11 C21 1.809(7)
S11 C12 1.838(7)
S14 C15 1.806(7)
S14 C13 1.812(7)
C12 C13 1.504(10)
C12 H12A 0.9700
C12 H12B 0.9700
C13 H13A 0.9700
C13 H13B 0.9700
C15 C16 1.521(10)
C15 H15A 0.9700
C15 H15B 0.9700
C16 O16 1.216(8)
C16 N17 1.339(9)
N17 C41 1.476(9)
N17 C51 1.493(9)
C21 C22 1.531(10)
C21 H21A 0.9700
C21 H21B 0.9700
C22 O22 1.205(8)
C22 N23 1.353(9)
C24 N23 1.461(9)
C24 C25 1.508(11)
C24 H24A 0.9700
C24 H24B 0.9700
C25 C27 1.503(14)
C25 C26 1.556(13)
C25 H25 0.9800
C26 H26A 0.9600
C26 H26B 0.9600
C26 H26C 0.9600
C27 H27A 0.9600
C27 H27B 0.9600
C27 H27C 0.9600
C31 N23 1.459(9)
C31 C32 1.521(12)
C31 H31A 0.9700
C31 H31B 0.9700
C32 C33 1.446(13)
C32 C34 1.518(13)
C32 H32 0.9800
C33 H33A 0.9600
C33 H33B 0.9600
C33 H33C 0.9600
C34 H34A 0.9600
C34 H34B 0.9600
C34 H34C 0.9600
C41 C42 1.573(11)
C41 H41A 0.9700
C41 H41B 0.9700
C42 C43 1.488(13)
C42 C44 1.517(12)
C42 H42 0.9800
C43 H43A 0.9600
C43 H43B 0.9600
C43 H43C 0.9600
C44 H44A 0.9600
C44 H44B 0.9600
C44 H44C 0.9600
C51 C52 1.487(12)
C51 H51A 0.9700
C51 H51B 0.9700
C52 C54 1.415(18)
C52 C53 1.469(15)
C52 H52 0.9800
C53 H53A 0.9600
C53 H53B 0.9600
C53 H53C 0.9600
C54 H54A 0.9600
C54 H54B 0.9600
C54 H54C 0.9600
